data_2214255
loop_
_publ_author_name
'Shan Liu'
'Peng Jiang'
'Shui-Ping Deng'
'Hong-Jun Zhu'

_publ_section_title
;
 4,6-Dibenzoylisophthalic acid pyridine disolvate
;
_journal_coeditor_code HK2264
_journal_issue 7
_journal_name_full 'Acta Crystallographica Section E'
_journal_page_first o3110
_journal_page_last o3110
_journal_paper_doi 10.1107/S1600536807026657
_journal_volume 63
_journal_year 2007
_chemical_formula_iupac 'C22 H14 O6, 2C5 H5 N'
_chemical_formula_moiety 'C22 H14 O6, 2(C5 H5 N)'
_chemical_formula_sum 'C32 H24 N2 O6'
_chemical_formula_weight 532.53
_chemical_name_systematic
;
4,6-Dibenzoylisophthalic acid pyridine disolvate
;
_space_group_IT_number 2
_symmetry_cell_setting triclinic
_symmetry_space_group_name_Hall '-P 1'
_symmetry_space_group_name_H-M 'P -1'
_atom_sites_solution_hydrogens geom
_atom_sites_solution_primary direct
_atom_sites_solution_secondary difmap
_audit_creation_method SHELXL-97
_cell_angle_alpha 101.37(3)
_cell_angle_beta 97.17(3)
_cell_angle_gamma 90.32(3)
_cell_formula_units_Z 2
_cell_length_a 10.257(2)
_cell_length_b 11.228(2)
_cell_length_c 12.109(2)
_cell_measurement_reflns_used 25
_cell_measurement_temperature 298(2)
_cell_measurement_theta_max 13
_cell_measurement_theta_min 10
_cell_volume 1355.8(5)
_computing_cell_refinement 'CAD-4 Software'
_computing_data_collection 'CAD-4 Software (Enraf-Nonius, 1985)'
_computing_data_reduction 'XCAD4 (Harms & Wocadlo, 1995)'
_computing_molecular_graphics 'SHELXTL (Bruker, 2000)'
_computing_publication_material SHELXTL
_computing_structure_refinement 'SHELXL97 (Sheldrick, 1997)'
_computing_structure_solution 'SHELXS97 (Sheldrick, 1997)'
_diffrn_ambient_temperature 298(2)
_diffrn_measured_fraction_theta_full 1.000
_diffrn_measured_fraction_theta_max 1.000
_diffrn_measurement_device_type 'Enraf-Nonius CAD-4'
_diffrn_measurement_method \w/2\q
_diffrn_radiation_monochromator graphite
_diffrn_radiation_source 'fine-focus sealed tube'
_diffrn_radiation_type MoK\a
_diffrn_radiation_wavelength 0.71073
_diffrn_reflns_av_R_equivalents 0.0261
_diffrn_reflns_av_sigmaI/netI 0.0423
_diffrn_reflns_limit_h_max 12
_diffrn_reflns_limit_h_min -12
_diffrn_reflns_limit_k_max 13
_diffrn_reflns_limit_k_min -13
_diffrn_reflns_limit_l_max 14
_diffrn_reflns_limit_l_min 0
_diffrn_reflns_number 5635
_diffrn_reflns_theta_full 25.96
_diffrn_reflns_theta_max 25.96
_diffrn_reflns_theta_min 1.73
_diffrn_standards_decay_% 1
_diffrn_standards_interval_time 120
_diffrn_standards_number 3
_exptl_absorpt_coefficient_mu 0.091
_exptl_absorpt_correction_T_max 0.9620
_exptl_absorpt_correction_T_min 0.9345
_exptl_absorpt_correction_type psi-scan
_exptl_absorpt_process_details '(North <i>et al.</i>,  1968)'
_exptl_crystal_colour colorless
_exptl_crystal_density_diffrn 1.304
_exptl_crystal_density_method 'not measured'
_exptl_crystal_description plate
_exptl_crystal_F_000 556
_exptl_crystal_size_max 0.40
_exptl_crystal_size_mid 0.30
_exptl_crystal_size_min 0.20
_refine_diff_density_max 0.287
_refine_diff_density_min -0.248
_refine_ls_extinction_method none
_refine_ls_goodness_of_fit_ref 1.032
_refine_ls_hydrogen_treatment constr
_refine_ls_matrix_type full
_refine_ls_number_parameters 361
_refine_ls_number_reflns 5322
_refine_ls_restrained_S_all 1.050
_refine_ls_R_factor_all 0.1117
_refine_ls_R_factor_gt 0.0644
_refine_ls_shift/su_max 0.000
_refine_ls_shift/su_mean 0.000
_refine_ls_structure_factor_coef Fsqd
_refine_ls_weighting_details 'calc w=1/[\s^2^(Fo^2^)+(0.06P)^2^+1.5P] where P=(Fo^2^+2Fc^2^)/3'
_refine_ls_weighting_scheme calc
_refine_ls_wR_factor_gt 0.1441
_refine_ls_wR_factor_ref 0.1965
_reflns_number_gt 3172
_reflns_number_total 5322
_reflns_threshold_expression I>2\s(I)
_cod_data_source_file hk2264.cif
_cod_data_source_block I
_cod_database_code 2214255
_cod_database_fobs_code 2214255

loop_
_symmetry_equiv_pos_as_xyz
'x, y, z'
'-x, -y, -z'

loop_
_atom_site_type_symbol
_atom_site_label
_atom_site_fract_x
_atom_site_fract_y
_atom_site_fract_z
_atom_site_U_iso_or_equiv
_atom_site_adp_type
_atom_site_calc_flag
_atom_site_refinement_flags
_atom_site_occupancy
O O1 -0.3679(3) -0.3363(2) 0.2543(2) 0.0784(9) Uani d . 1
O O2 -0.4109(3) -0.1895(2) 0.3963(2) 0.0687(8) Uani d . 1
H H2B -0.4594 -0.2424 0.4085 0.103 Uiso calc R 1
O O3 -0.2067(3) -0.3431(2) 0.0336(2) 0.0741(8) Uani d . 1
O O4 -0.1013(3) 0.1444(2) 0.5193(2) 0.0730(8) Uani d . 1
H H4A -0.0724 0.2065 0.5636 0.109 Uiso calc R 1
O O5 -0.0046(3) 0.2261(2) 0.3967(2) 0.0708(8) Uani d . 1
O O6 -0.0130(3) 0.1521(2) 0.1154(2) 0.0663(7) Uani d . 1
N N1 0.0531(3) 0.6687(3) 0.3228(3) 0.0623(8) Uani d U 1
N N2 -0.5820(3) -0.3480(3) 0.4331(3) 0.0675(9) Uani d U 1
C C1 -0.6799(4) -0.2681(4) -0.0675(4) 0.0854(14) Uani d . 1
H H1A -0.7676 -0.2688 -0.0986 0.102 Uiso calc R 1
C C2 -0.6243(5) -0.1657(4) 0.0075(4) 0.0809(13) Uani d . 1
H H2A -0.6742 -0.0974 0.0258 0.097 Uiso calc R 1
C C3 -0.4958(4) -0.1652(3) 0.0546(3) 0.0649(10) Uani d . 1
H H3A -0.4595 -0.0964 0.1054 0.078 Uiso calc R 1
C C4 -0.4187(3) -0.2652(3) 0.0279(3) 0.0490(8) Uani d . 1
C C5 -0.4770(4) -0.3669(3) -0.0493(3) 0.0587(9) Uani d . 1
H H5A -0.4274 -0.4350 -0.0695 0.070 Uiso calc R 1
C C6 -0.6067(5) -0.3673(4) -0.0955(4) 0.0779(13) Uani d . 1
H H6A -0.6443 -0.4357 -0.1460 0.093 Uiso calc R 1
C C7 -0.2795(4) -0.2672(3) 0.0743(3) 0.0503(8) Uani d . 1
C C8 -0.2242(3) -0.1645(3) 0.1685(3) 0.0466(8) Uani d . 1
C C9 -0.2594(3) -0.1451(3) 0.2787(3) 0.0458(8) Uani d . 1
C C10 -0.2073(3) -0.0454(3) 0.3578(3) 0.0446(8) Uani d . 1
H H10A -0.2332 -0.0317 0.4300 0.054 Uiso calc R 1
C C11 -0.1176(3) 0.0352(3) 0.3330(2) 0.0434(7) Uani d . 1
C C12 -0.0790(3) 0.0147(3) 0.2245(3) 0.0459(8) Uani d . 1
C C13 -0.1306(3) -0.0853(3) 0.1442(3) 0.0476(8) Uani d . 1
H H13A -0.1025 -0.1001 0.0727 0.057 Uiso calc R 1
C C14 -0.3510(4) -0.2336(3) 0.3083(3) 0.0527(9) Uani d . 1
C C15 -0.0682(3) 0.1453(3) 0.4200(3) 0.0458(8) Uani d . 1
C C16 0.0225(4) 0.0921(3) 0.1880(3) 0.0485(8) Uani d . 1
C C17 0.1639(3) 0.0816(3) 0.2292(3) 0.0435(7) Uani d . 1
C C18 0.2573(4) 0.1473(3) 0.1907(3) 0.0542(9) Uani d . 1
H H18A 0.2316 0.1989 0.1411 0.065 Uiso calc R 1
C C19 0.3880(4) 0.1357(4) 0.2264(3) 0.0645(10) Uani d . 1
H H19A 0.4508 0.1799 0.2008 0.077 Uiso calc R 1
C C20 0.4278(4) 0.0590(4) 0.3000(3) 0.0675(11) Uani d . 1
H H20A 0.5166 0.0517 0.3238 0.081 Uiso calc R 1
C C21 0.3347(4) -0.0057(4) 0.3371(3) 0.0655(10) Uani d . 1
H H21A 0.3608 -0.0576 0.3863 0.079 Uiso calc R 1
C C22 0.2039(4) 0.0046(3) 0.3030(3) 0.0576(9) Uani d . 1
H H22A 0.1418 -0.0399 0.3291 0.069 Uiso calc R 1
C C23 -0.0048(5) 0.5690(4) 0.3389(4) 0.0759(12) Uani d U 1
H H23A -0.0385 0.5708 0.4070 0.091 Uiso calc R 1
C C24 0.1015(5) 0.6645(4) 0.2258(3) 0.0703(11) Uani d U 1
H H24A 0.1399 0.7350 0.2131 0.084 Uiso calc R 1
C C25 0.0979(5) 0.5611(4) 0.1431(3) 0.0753(12) Uani d U 1
H H25A 0.1363 0.5600 0.0773 0.090 Uiso calc R 1
C C26 0.0355(5) 0.4595(4) 0.1612(4) 0.0797(13) Uani d U 1
H H26A 0.0295 0.3883 0.1062 0.096 Uiso calc R 1
C C27 -0.0172(5) 0.4627(4) 0.2588(4) 0.0798(12) Uani d U 1
H H27A -0.0607 0.3946 0.2713 0.096 Uiso calc R 1
C C28 -0.7248(6) -0.5425(6) 0.4630(7) 0.116(2) Uani d U 1
H H28A -0.7713 -0.6101 0.4730 0.139 Uiso calc R 1
C C29 -0.7039(6) -0.4422(7) 0.5502(5) 0.122(2) Uani d U 1
H H29A -0.7366 -0.4389 0.6190 0.146 Uiso calc R 1
C C30 -0.6308(5) -0.3460(5) 0.5291(4) 0.0898(14) Uani d U 1
H H30A -0.6156 -0.2766 0.5859 0.108 Uiso calc R 1
C C31 -0.6069(5) -0.4462(4) 0.3544(4) 0.0883(14) Uani d U 1
H H31A -0.5727 -0.4502 0.2861 0.106 Uiso calc R 1
C C32 -0.6802(5) -0.5432(5) 0.3672(6) 0.1088(18) Uani d U 1
H H32A -0.6982 -0.6095 0.3075 0.131 Uiso calc R 1

loop_
_atom_site_aniso_label
_atom_site_aniso_U_11
_atom_site_aniso_U_22
_atom_site_aniso_U_33
_atom_site_aniso_U_12
_atom_site_aniso_U_13
_atom_site_aniso_U_23
O1 0.118(2) 0.0478(15) 0.0708(18) -0.0187(15) 0.0389(17) 0.0001(13)
O2 0.0842(19) 0.0604(16) 0.0631(16) -0.0150(14) 0.0312(14) 0.0028(13)
O3 0.0728(18) 0.0655(17) 0.0730(18) 0.0103(14) 0.0108(14) -0.0139(14)
O4 0.119(2) 0.0563(16) 0.0420(14) -0.0208(15) 0.0247(14) -0.0031(12)
O5 0.103(2) 0.0528(15) 0.0559(15) -0.0217(15) 0.0264(15) 0.0002(12)
O6 0.0717(18) 0.0716(17) 0.0627(16) -0.0037(14) 0.0056(13) 0.0328(14)
N1 0.079(2) 0.0567(18) 0.0489(17) -0.0001(16) 0.0137(15) 0.0009(14)
N2 0.068(2) 0.067(2) 0.069(2) -0.0097(17) 0.0082(17) 0.0155(17)
C1 0.060(3) 0.083(3) 0.099(4) -0.005(2) -0.010(2) -0.003(3)
C2 0.074(3) 0.072(3) 0.087(3) 0.011(2) 0.003(2) -0.003(2)
C3 0.065(3) 0.054(2) 0.067(2) 0.0021(19) 0.008(2) -0.0087(18)
C4 0.058(2) 0.0468(19) 0.0415(18) -0.0025(16) 0.0085(15) 0.0059(15)
C5 0.071(3) 0.047(2) 0.053(2) -0.0035(18) 0.0022(18) 0.0011(16)
C6 0.081(3) 0.059(3) 0.082(3) -0.016(2) -0.008(2) -0.002(2)
C7 0.065(2) 0.0440(19) 0.0432(18) -0.0019(17) 0.0182(17) 0.0043(15)
C8 0.057(2) 0.0430(18) 0.0377(17) -0.0001(15) 0.0048(15) 0.0037(14)
C9 0.053(2) 0.0407(17) 0.0435(18) 0.0023(15) 0.0080(15) 0.0058(14)
C10 0.0514(19) 0.0470(18) 0.0356(16) -0.0001(15) 0.0090(14) 0.0066(14)
C11 0.054(2) 0.0428(17) 0.0339(16) 0.0024(15) 0.0096(14) 0.0062(13)
C12 0.056(2) 0.0410(17) 0.0415(17) 0.0003(15) 0.0100(15) 0.0080(14)
C13 0.052(2) 0.053(2) 0.0372(17) 0.0005(16) 0.0118(14) 0.0029(15)
C14 0.065(2) 0.049(2) 0.0455(19) -0.0018(17) 0.0131(17) 0.0087(16)
C15 0.055(2) 0.0478(19) 0.0354(17) -0.0005(16) 0.0102(14) 0.0084(14)
C16 0.067(2) 0.0433(18) 0.0349(17) -0.0004(16) 0.0075(15) 0.0074(14)
C17 0.0504(19) 0.0414(17) 0.0373(16) -0.0013(14) 0.0079(14) 0.0030(13)
C18 0.063(2) 0.051(2) 0.048(2) -0.0081(17) 0.0066(17) 0.0084(16)
C19 0.062(3) 0.064(2) 0.067(2) -0.0138(19) 0.017(2) 0.006(2)
C20 0.060(2) 0.070(3) 0.068(3) 0.001(2) 0.013(2) 0.002(2)
C21 0.074(3) 0.069(3) 0.056(2) 0.013(2) 0.008(2) 0.0183(19)
C22 0.066(3) 0.054(2) 0.058(2) 0.0003(18) 0.0165(18) 0.0176(18)
C23 0.093(3) 0.074(3) 0.059(2) -0.010(2) 0.018(2) 0.004(2)
C24 0.105(3) 0.055(2) 0.053(2) 0.001(2) 0.013(2) 0.0112(17)
C25 0.107(3) 0.068(3) 0.048(2) 0.003(2) 0.016(2) 0.0007(18)
C26 0.105(3) 0.055(2) 0.067(3) 0.003(2) 0.003(2) -0.009(2)
C27 0.091(3) 0.060(2) 0.084(3) -0.012(2) 0.008(2) 0.007(2)
C28 0.097(4) 0.097(4) 0.167(5) -0.015(3) 0.007(4) 0.066(4)
C29 0.100(4) 0.170(5) 0.105(4) -0.043(4) 0.011(3) 0.055(4)
C30 0.080(3) 0.121(4) 0.066(3) -0.027(3) 0.008(2) 0.014(3)
C31 0.077(3) 0.084(3) 0.096(3) -0.015(2) 0.016(3) -0.004(3)
C32 0.086(4) 0.074(3) 0.155(5) -0.007(3) 0.010(3) -0.002(3)

loop_
_atom_type_symbol
_atom_type_description
_atom_type_scat_dispersion_real
_atom_type_scat_dispersion_imag
_atom_type_scat_source
C C 0.0033 0.0016 'International Tables Vol C Tables 4.2.6.8 and 6.1.1.4'
H H 0.0000 0.0000 'International Tables Vol C Tables 4.2.6.8 and 6.1.1.4'
N N 0.0061 0.0033 'International Tables Vol C Tables 4.2.6.8 and 6.1.1.4'
O O 0.0106 0.0060 'International Tables Vol C Tables 4.2.6.8 and 6.1.1.4'

loop_
_geom_angle_atom_site_label_1
_geom_angle_atom_site_label_2
_geom_angle_atom_site_label_3
_geom_angle
C14 O2 H2B 109.5
C15 O4 H4A 109.5
C6 C1 C2 120.2(4)
C6 C1 H1A 119.9
C2 C1 H1A 119.9
C3 C2 C1 119.9(4)
C3 C2 H2A 120.0
C1 C2 H2A 120.0
C2 C3 C4 121.2(4)
C2 C3 H3A 119.4
C4 C3 H3A 119.4
C5 C4 C3 117.7(3)
C5 C4 C7 119.4(3)
C3 C4 C7 122.9(3)
C6 C5 C4 120.9(4)
C6 C5 H5A 119.6
C4 C5 H5A 119.6
C1 C6 C5 120.2(4)
C1 C6 H6A 119.9
C5 C6 H6A 119.9
O3 C7 C4 122.1(3)
O3 C7 C8 119.3(3)
C4 C7 C8 118.3(3)
C9 C8 C13 118.6(3)
C9 C8 C7 123.8(3)
C13 C8 C7 117.6(3)
C10 C9 C8 119.4(3)
C10 C9 C14 121.3(3)
C8 C9 C14 119.3(3)
C9 C10 C11 122.1(3)
C9 C10 H10A 119.0
C11 C10 H10A 119.0
C12 C11 C10 118.9(3)
C12 C11 C15 120.8(3)
C10 C11 C15 120.2(3)
C11 C12 C13 119.6(3)
C11 C12 C16 124.3(3)
C13 C12 C16 116.0(3)
C12 C13 C8 121.3(3)
C12 C13 H13A 119.4
C8 C13 H13A 119.4
O1 C14 O2 124.0(3)
O1 C14 C9 122.0(3)
O2 C14 C9 114.0(3)
O5 C15 O4 124.8(3)
O5 C15 C11 122.0(3)
O4 C15 C11 113.2(3)
O6 C16 C17 121.5(3)
O6 C16 C12 118.8(3)
C17 C16 C12 119.2(3)
C18 C17 C22 119.6(3)
C18 C17 C16 119.2(3)
C22 C17 C16 121.2(3)
C19 C18 C17 119.4(3)
C19 C18 H18A 120.3
C17 C18 H18A 120.3
C18 C19 C20 121.0(4)
C18 C19 H19A 119.5
C20 C19 H19A 119.5
C21 C20 C19 119.1(4)
C21 C20 H20A 120.4
C19 C20 H20A 120.4
C22 C21 C20 121.0(4)
C22 C21 H21A 119.5
C20 C21 H21A 119.5
C21 C22 C17 119.9(3)
C21 C22 H22A 120.0
C17 C22 H22A 120.0
C24 N1 C23 118.1(3)
C31 N2 C30 116.7(4)
N1 C23 C27 122.6(4)
N1 C23 H23A 118.7
C27 C23 H23A 118.7
N1 C24 C25 123.2(4)
N1 C24 H24A 118.4
C25 C24 H24A 118.4
C24 C25 C26 117.5(4)
C24 C25 H25A 121.2
C26 C25 H25A 121.2
C27 C26 C25 120.2(4)
C27 C26 H26A 119.9
C25 C26 H26A 119.9
C26 C27 C23 118.4(4)
C26 C27 H27A 120.8
C23 C27 H27A 120.8
C32 C28 C29 120.5(6)
C32 C28 H28A 119.8
C29 C28 H28A 119.8
C30 C29 C28 116.0(6)
C30 C29 H29A 122.0
C28 C29 H29A 122.0
N2 C30 C29 123.6(5)
N2 C30 H30A 118.2
C29 C30 H30A 118.2
N2 C31 C32 123.4(5)
N2 C31 H31A 118.3
C32 C31 H31A 118.3
C28 C32 C31 119.8(6)
C28 C32 H32A 120.1
C31 C32 H32A 120.1

loop_
_geom_bond_atom_site_label_1
_geom_bond_atom_site_label_2
_geom_bond_distance
O1 C14 1.208(4)
O2 C14 1.310(4)
O2 H2B 0.8200
O3 C7 1.208(4)
O4 C15 1.292(4)
O4 H4A 0.8200
O5 C15 1.212(4)
O6 C16 1.231(4)
C1 C6 1.358(6)
C1 C2 1.387(6)
C1 H1A 0.9300
C2 C3 1.369(6)
C2 H2A 0.9300
C3 C4 1.386(5)
C3 H3A 0.9300
C4 C5 1.403(5)
C4 C7 1.470(5)
C5 C6 1.377(6)
C5 H5A 0.9300
C6 H6A 0.9300
C7 C8 1.506(4)
C8 C9 1.402(4)
C8 C13 1.401(4)
C9 C10 1.378(4)
C9 C14 1.487(5)
C10 C11 1.386(4)
C10 H10A 0.9300
C11 C12 1.395(4)
C11 C15 1.497(4)
C12 C13 1.386(4)
C12 C16 1.514(5)
C13 H13A 0.9300
C16 C17 1.487(5)
C17 C18 1.386(4)
C17 C22 1.390(5)
C18 C19 1.371(5)
C18 H18A 0.9300
C19 C20 1.384(6)
C19 H19A 0.9300
C20 C21 1.368(5)
C20 H20A 0.9300
C21 C22 1.365(5)
C21 H21A 0.9300
C22 H22A 0.9300
N1 C24 1.324(5)
N1 C23 1.324(5)
N2 C31 1.308(5)
N2 C30 1.318(5)
C23 C27 1.376(6)
C23 H23A 0.9300
C24 C25 1.372(5)
C24 H24A 0.9300
C25 C26 1.373(6)
C25 H25A 0.9300
C26 C27 1.354(6)
C26 H26A 0.9300
C27 H27A 0.9300
C28 C32 1.298(8)
C28 C29 1.379(8)
C28 H28A 0.9300
C29 C30 1.392(7)
C29 H29A 0.9300
C30 H30A 0.9300
C31 C32 1.364(7)
C31 H31A 0.9300
C32 H32A 0.9300

loop_
_geom_hbond_atom_site_label_D
_geom_hbond_atom_site_label_H
_geom_hbond_atom_site_label_A
_geom_hbond_site_symmetry_A
_geom_hbond_distance_DH
_geom_hbond_distance_HA
_geom_hbond_distance_DA
_geom_hbond_angle_DHA
_geom_hbond_publ_flag
O2 H2B N2 . 0.82 1.81 2.630(4) 173.00 yes
O4 H4A N1 2_566 0.82 1.75 2.544(4) 163.00 yes
C10 H10A O4 . 0.93 2.38 2.711(4) 101.00 yes
C22 H22A O4 2_556 0.93 2.44 3.241(4) 144.00 yes
C31 H31A O1 . 0.93 2.56 3.209(6) 127.00 yes

loop_
_cod_related_entry_id
_cod_related_entry_database
_cod_related_entry_code
1 ChemSpider 21124161
